data_7056475
loop_
_publ_author_name
'Gomes, Clicia'
'Lube, Leonardo Munaldi'
'Fernandes, Christiane'
'Franco, Roberto W. A.'
'Lamounier Camargos Resende, Jackson Antonio'
'Horn, Adolfo'

_publ_section_title
;
 A new system for cyclohexane functionalization employing iron(III)
 catalysts and trichloroisocianuric acid
;
_journal_name_full 'New J. Chem.'
_journal_paper_doi 10.1039/C7NJ01164D
_journal_year 2017
_chemical_formula_moiety 'C16 H18 Cl3 Fe N2 O2, C2 H3 N, 0.5(H2 O)'
_chemical_formula_sum 'C18 H21.75 Cl3 Fe N3 O2.5'
_chemical_formula_weight 482.33
_chemical_name_systematic
;
 ?
;
_space_group_IT_number 62
_symmetry_cell_setting orthorhombic
_symmetry_Int_Tables_number 62
_symmetry_space_group_name_Hall '-P 2ac 2n'
_symmetry_space_group_name_H-M 'P n m a'
_atom_sites_solution_hydrogens mixed
_audit_creation_date 2014-12-04T00:28:42-00:00
_audit_creation_method 'WinGX routine CIF_UPDATE'
_audit_update_record
;
2016-05-27 deposited with the CCDC.
2017-07-31 downloaded from the CCDC.
;
_cell_angle_alpha 90
_cell_angle_beta 90
_cell_angle_gamma 90
_cell_formula_units_Z 8
_cell_length_a 20.7516(16)
_cell_length_b 28.169(2)
_cell_length_c 7.3729(6)
_cell_measurement_reflns_used 9821
_cell_measurement_temperature 298(2)
_cell_measurement_theta_max 25.04
_cell_measurement_theta_min 2.85
_cell_volume 4309.8(6)
_computing_cell_refinement 'APEX2 (Bruker, 2014)'
_computing_data_collection 'APEX2 (Bruker, 2014)'
_computing_data_reduction 'SAINT (Bruker, 2014)'
_computing_molecular_graphics 'Olex2 (Dolomanov et al., 2009)'
_computing_publication_material 'Olex2 (Dolomanov et al., 2009)'
_computing_structure_refinement 'SHELXL-2013 (Sheldrick, 2013)'
_computing_structure_solution 'XS (Sheldrick, 2008)'
_diffrn_ambient_temperature 298(2)
_diffrn_detector 'Photon 100 detector'
_diffrn_detector_type 'CMOS area detector'
_diffrn_measured_fraction_theta_full 0.996
_diffrn_measured_fraction_theta_max 0.993
_diffrn_measurement_device 'Bruker D8 Venture diffractometer'
_diffrn_measurement_method '\f and \w scans'
_diffrn_radiation_monochromator 'Quazar multilayer mirror'
_diffrn_radiation_probe x-ray
_diffrn_radiation_type MoK\a
_diffrn_radiation_wavelength 0.71073
_diffrn_reflns_av_R_equivalents 0.087
_diffrn_reflns_Laue_measured_fraction_full 0.996
_diffrn_reflns_Laue_measured_fraction_max 0.993
_diffrn_reflns_limit_h_max 25
_diffrn_reflns_limit_h_min -23
_diffrn_reflns_limit_k_max 33
_diffrn_reflns_limit_k_min -33
_diffrn_reflns_limit_l_max 8
_diffrn_reflns_limit_l_min -8
_diffrn_reflns_number 37930
_diffrn_reflns_point_group_measured_fraction_full 0.996
_diffrn_reflns_point_group_measured_fraction_max 0.993
_diffrn_reflns_theta_full 25.242
_diffrn_reflns_theta_max 25.443
_diffrn_reflns_theta_min 2.438
_diffrn_source 'Microfocus sealed tube'
_diffrn_source_type 'Incoatec I\ms'
_exptl_absorpt_coefficient_mu 1.092
_exptl_absorpt_correction_T_max 0.7452
_exptl_absorpt_correction_T_min 0.5605
_exptl_absorpt_correction_type multi-scan
_exptl_absorpt_process_details
;
SADABS-2014/4 (Bruker,2014/4) was used for absorption correction.
        wR2(int) was 0.1020 before and 0.0544 after correction.
        The Ratio of minimum to maximum transmission is 0.7521.
        The \l/2 correction factor is 0.00150.
;
_exptl_crystal_colour yellow
_exptl_crystal_density_diffrn 1.487
_exptl_crystal_density_method 'not measured'
_exptl_crystal_description plate
_exptl_crystal_F_000 1982
_exptl_crystal_size_max 0.377
_exptl_crystal_size_mid 0.142
_exptl_crystal_size_min 0.06
_refine_diff_density_max 1.707
_refine_diff_density_min -0.66
_refine_diff_density_rms 0.149
_refine_ls_extinction_coef 0.0014(4)
_refine_ls_extinction_expression Fc^*^=kFc[1+0.001xFc^2^\l^3^/sin(2\q)]^-1/4^
_refine_ls_extinction_method SHELXL
_refine_ls_goodness_of_fit_ref 1.205
_refine_ls_hydrogen_treatment constr
_refine_ls_matrix_type full
_refine_ls_number_parameters 259
_refine_ls_number_reflns 4039
_refine_ls_number_restraints 0
_refine_ls_restrained_S_all 1.205
_refine_ls_R_factor_all 0.1436
_refine_ls_R_factor_gt 0.1213
_refine_ls_shift/su_max 0
_refine_ls_shift/su_mean 0
_refine_ls_structure_factor_coef Fsqd
_refine_ls_weighting_details 'w=1/[\s^2^(Fo^2^)+(0.0385P)^2^+103.7580P] where P=(Fo^2^+2Fc^2^)/3'
_refine_ls_weighting_scheme calc
_refine_ls_wR_factor_gt 0.2878
_refine_ls_wR_factor_ref 0.2983
_reflns_number_gt 3123
_reflns_number_total 4039
_reflns_threshold_expression 'I > 2\s(I)'
_cod_data_source_file c7nj01164d2.cif
_cod_data_source_block mo_c2814_0ma
_cod_original_formula_sum 'C18 H21.75 Cl3 Fe N3 O2.50'
_cod_database_code 7056475
_shelx_estimated_absorpt_t_min 0.684
_shelx_estimated_absorpt_t_max 0.937

loop_
_symmetry_equiv_pos_as_xyz
'x, y, z'
'-x+1/2, -y, z+1/2'
'x+1/2, -y+1/2, -z+1/2'
'-x, y+1/2, -z'
'-x, -y, -z'
'x-1/2, y, -z-1/2'
'-x-1/2, y-1/2, z-1/2'
'x, -y-1/2, z'

loop_
_atom_site_label
_atom_site_type_symbol
_atom_site_fract_x
_atom_site_fract_y
_atom_site_fract_z
_atom_site_U_iso_or_equiv
_atom_site_adp_type
_atom_site_occupancy
_atom_site_calc_flag
Fe1 Fe 0.60294(7) 0.61250(6) 0.7965(2) 0.0323(5) Uani 1 d
Cl1 Cl 0.54861(16) 0.55507(13) 0.6333(5) 0.0527(9) Uani 1 d
O2 O 0.6850(4) 0.6024(3) 0.7008(11) 0.047(2) Uani 1 d
O3 O 0.6436(4) 0.6590(3) 1.0026(10) 0.0396(19) Uani 1 d
H3 H 0.6667 0.6839 0.9966 0.059 Uiso 1 d
N1 N 0.6286(4) 0.5642(3) 1.0229(12) 0.030(2) Uani 1 d
N2 N 0.5195(4) 0.6159(3) 0.9775(12) 0.032(2) Uani 1 d
C6 C 0.7347(5) 0.5432(4) 0.8921(14) 0.030(2) Uani 1 d
C7 C 0.6720(5) 0.5258(4) 0.9543(16) 0.038(3) Uani 1 d
H7A H 0.6788 0.5028 1.0504 0.045 Uiso 1 calc
H7B H 0.6508 0.5095 0.8548 0.045 Uiso 1 calc
C5 C 0.7936(6) 0.5248(4) 0.9554(14) 0.038(3) Uani 1 d
H5 H 0.7926 0.4997 1.0375 0.045 Uiso 1 calc
C3 C 0.8546(6) 0.5792(4) 0.7835(15) 0.042(3) Uani 1 d
H3A H 0.8945 0.5912 0.7493 0.051 Uiso 1 calc
C1 C 0.7389(5) 0.5824(4) 0.7708(14) 0.034(2) Uani 1 d
C11 C 0.4168(6) 0.6111(5) 1.2176(19) 0.053(3) Uani 1 d
H11 H 0.3819 0.6094 1.2966 0.064 Uiso 1 calc
C9 C 0.5152(5) 0.5800(4) 1.0978(14) 0.034(3) Uani 1 d
C8 C 0.5672(5) 0.5428(4) 1.0895(17) 0.040(3) Uani 1 d
H8A H 0.5738 0.5293 1.2091 0.048 Uiso 1 calc
H8B H 0.554 0.5174 1.0085 0.048 Uiso 1 calc
C4 C 0.8518(6) 0.5418(4) 0.9023(16) 0.042(3) Uani 1 d
H4 H 0.8896 0.5282 0.9463 0.051 Uiso 1 calc
C2 C 0.7994(6) 0.5994(4) 0.7137(16) 0.042(3) Uani 1 d
H2 H 0.8021 0.624 0.6299 0.05 Uiso 1 calc
C13 C 0.4736(5) 0.6492(4) 0.9764(17) 0.041(3) Uani 1 d
H13 H 0.4761 0.6737 0.8921 0.049 Uiso 1 calc
C15 C 0.6437(6) 0.6424(5) 1.1881(16) 0.044(3) Uani 1 d
H15 H 0.6003 0.6453 1.2394 0.053 Uiso 1 calc
C12 C 0.4222(6) 0.6483(5) 1.0976(16) 0.045(3) Uani 1 d
H12 H 0.3919 0.6726 1.0975 0.055 Uiso 1 calc
C14 C 0.6626(5) 0.5903(4) 1.1775(14) 0.035(3) Uani 1 d
H14A H 0.6521 0.5749 1.2915 0.042 Uiso 1 calc
H14B H 0.7089 0.588 1.1603 0.042 Uiso 1 calc
C10 C 0.4636(5) 0.5764(5) 1.2197(17) 0.047(3) Uani 1 d
H10 H 0.4609 0.5511 1.3004 0.057 Uiso 1 calc
Cl2 Cl 0.57406(15) 0.67948(11) 0.6380(4) 0.0465(8) Uani 1 d
Cl3 Cl 0.7672(2) 0.6754(2) 1.2146(7) 0.0926(16) Uani 1 d
C16 C 0.6904(6) 0.6696(5) 1.3024(16) 0.050(3) Uani 1 d
H16A H 0.6936 0.654 1.4195 0.061 Uiso 1 calc
H16B H 0.673 0.7011 1.3229 0.061 Uiso 1 calc
N1AC N 0.5116(17) 0.75 1.229(4) 0.123(10) Uani 1 d
C1AC C 0.4765(16) 0.75 1.348(5) 0.099(10) Uani 1 d
C2AC C 0.424(2) 0.75 1.496(6) 0.22(3) Uani 1 d
H2AA H 0.382 0.7518 1.4394 0.331 Uiso 1 calc
H2AB H 0.4295 0.7769 1.574 0.331 Uiso 0.5 calc
H2AC H 0.4265 0.7213 1.5657 0.331 Uiso 0.5 calc
N2AC N 0.8534(16) 0.75 1.618(5) 0.133(11) Uani 1 d
C3AC C 0.8013(19) 0.75 1.668(4) 0.092(9) Uani 1 d
C4AC C 0.740(2) 0.75 1.738(4) 0.18(2) Uani 1 d
H4AA H 0.7124 0.7682 1.661 0.264 Uiso 0.5 calc
H4AB H 0.741 0.7639 1.8572 0.264 Uiso 0.5 calc
H4AC H 0.7248 0.718 1.7459 0.264 Uiso 0.5 calc
O1W O 0.6016 0.75 0.9855 0.094(6) Uani 1 d
H1WA H 0.5885 0.7355 0.8948 0.141 Uiso 0.5 d
H1WB H 0.5827 0.7486 1.0921 0.141 Uiso 0.5 d

loop_
_atom_site_aniso_label
_atom_site_aniso_U_11
_atom_site_aniso_U_22
_atom_site_aniso_U_33
_atom_site_aniso_U_23
_atom_site_aniso_U_13
_atom_site_aniso_U_12
Fe1 0.0297(8) 0.0422(9) 0.0249(8) 0.0044(7) -0.0008(7) 0.0037(7)
Cl1 0.0496(18) 0.064(2) 0.0450(18) -0.0143(16) -0.0090(15) -0.0001(16)
O2 0.044(5) 0.056(5) 0.041(5) 0.020(4) 0.011(4) 0.008(4)
O3 0.041(4) 0.047(4) 0.031(4) 0.006(4) -0.014(4) -0.009(4)
N1 0.022(4) 0.043(5) 0.026(5) 0.008(4) 0.006(4) 0.000(4)
N2 0.021(4) 0.043(5) 0.031(5) 0.001(4) -0.001(4) -0.004(4)
C6 0.025(5) 0.042(6) 0.023(5) 0.004(5) 0.004(4) -0.004(5)
C7 0.042(6) 0.039(6) 0.033(6) 0.004(5) 0.000(5) 0.005(5)
C5 0.047(7) 0.045(6) 0.021(5) 0.004(5) -0.002(5) 0.015(5)
C3 0.037(6) 0.059(7) 0.032(6) -0.001(6) -0.002(5) 0.001(6)
C1 0.038(6) 0.047(6) 0.018(5) 0.005(5) 0.000(5) 0.009(5)
C11 0.027(6) 0.077(9) 0.056(8) 0.009(8) 0.011(6) 0.001(6)
C9 0.025(5) 0.051(7) 0.028(6) 0.003(5) 0.003(5) 0.000(5)
C8 0.032(6) 0.048(7) 0.039(7) 0.011(5) 0.012(5) 0.001(5)
C4 0.031(6) 0.058(8) 0.038(7) -0.005(6) -0.004(5) 0.013(6)
C2 0.045(7) 0.044(7) 0.036(6) 0.009(5) 0.010(6) 0.000(5)
C13 0.024(5) 0.049(7) 0.050(7) 0.006(6) -0.006(5) -0.001(5)
C15 0.033(6) 0.070(8) 0.029(6) 0.000(6) -0.004(5) -0.005(6)
C12 0.031(6) 0.067(8) 0.038(7) -0.008(6) 0.003(5) 0.009(6)
C14 0.032(6) 0.051(7) 0.023(5) 0.000(5) -0.002(5) 0.006(5)
C10 0.026(6) 0.070(9) 0.046(7) 0.018(7) 0.008(5) 0.002(6)
Cl2 0.0494(17) 0.0531(18) 0.0371(16) 0.0154(14) 0.0008(14) 0.0125(14)
Cl3 0.047(2) 0.143(4) 0.088(3) 0.015(3) -0.018(2) -0.024(3)
C16 0.046(7) 0.073(9) 0.032(6) -0.004(6) -0.013(6) -0.001(7)
N1AC 0.15(3) 0.12(2) 0.11(2) 0 -0.04(2) 0
C1AC 0.08(2) 0.13(3) 0.09(2) 0 -0.039(18) 0
C2AC 0.13(4) 0.41(9) 0.13(4) 0 0.06(3) 0
N2AC 0.14(3) 0.13(2) 0.13(3) 0 0.04(2) 0
C3AC 0.13(3) 0.10(2) 0.053(15) 0 0.017(17) 0
C4AC 0.19(5) 0.29(6) 0.045(17) 0 0.02(2) 0
O1W 0.156(18) 0.044(8) 0.081(12) 0 -0.050(12) 0

loop_
_atom_type_symbol
_atom_type_description
_atom_type_scat_dispersion_real
_atom_type_scat_dispersion_imag
_atom_type_scat_source
C C 0.0033 0.0016 'International Tables Vol C Tables 4.2.6.8 and 6.1.1.4'
H H 0 0 'International Tables Vol C Tables 4.2.6.8 and 6.1.1.4'
Cl Cl 0.1484 0.1585 'International Tables Vol C Tables 4.2.6.8 and 6.1.1.4'
Fe Fe 0.3463 0.8444 'International Tables Vol C Tables 4.2.6.8 and 6.1.1.4'
N N 0.0061 0.0033 'International Tables Vol C Tables 4.2.6.8 and 6.1.1.4'
O O 0.0106 0.006 'International Tables Vol C Tables 4.2.6.8 and 6.1.1.4'

loop_
_geom_angle_atom_site_label_1
_geom_angle_atom_site_label_2
_geom_angle_atom_site_label_3
_geom_angle
O2 Fe1 O3 90.1(4)
O2 Fe1 N2 163.7(3)
O3 Fe1 N2 81.6(3)
O2 Fe1 N1 88.4(3)
O3 Fe1 N1 75.5(3)
N2 Fe1 N1 76.0(3)
O2 Fe1 Cl2 99.8(3)
O3 Fe1 Cl2 87.8(2)
N2 Fe1 Cl2 93.9(3)
N1 Fe1 Cl2 161.5(3)
O2 Fe1 Cl1 98.2(3)
O3 Fe1 Cl1 167.0(2)
N2 Fe1 Cl1 87.8(3)
N1 Fe1 Cl1 94.6(3)
Cl2 Fe1 Cl1 100.54(14)
C1 O2 Fe1 132.3(7)
C15 O3 Fe1 117.9(7)
C15 O3 H3 108.3
Fe1 O3 H3 132.7
C8 N1 C7 109.4(8)
C8 N1 C14 110.1(8)
C7 N1 C14 108.7(8)
C8 N1 Fe1 106.9(6)
C7 N1 Fe1 109.5(6)
C14 N1 Fe1 112.2(6)
C13 N2 C9 119.0(9)
C13 N2 Fe1 126.2(8)
C9 N2 Fe1 114.8(7)
C5 C6 C1 116.2(10)
C5 C6 C7 123.0(10)
C1 C6 C7 120.8(10)
C6 C7 N1 113.4(9)
C6 C7 H7A 108.9
N1 C7 H7A 108.9
C6 C7 H7B 108.9
N1 C7 H7B 108.9
H7A C7 H7B 107.7
C4 C5 C6 123.2(10)
C4 C5 H5 118.4
C6 C5 H5 118.4
C4 C3 C2 121.4(12)
C4 C3 H3A 119.3
C2 C3 H3A 119.3
O2 C1 C2 118.6(10)
O2 C1 C6 120.8(10)
C2 C1 C6 120.5(10)
C12 C11 C10 119.3(12)
C12 C11 H11 120.3
C10 C11 H11 120.3
N2 C9 C10 121.6(10)
N2 C9 C8 116.7(9)
C10 C9 C8 121.6(10)
N1 C8 C9 110.0(9)
N1 C8 H8A 109.7
C9 C8 H8A 109.7
N1 C8 H8B 109.7
C9 C8 H8B 109.7
H8A C8 H8B 108.2
C5 C4 C3 119.5(11)
C5 C4 H4 120.3
C3 C4 H4 120.3
C3 C2 C1 119.2(11)
C3 C2 H2 120.4
C1 C2 H2 120.4
N2 C13 C12 121.9(12)
N2 C13 H13 119.1
C12 C13 H13 119.1
O3 C15 C16 111.7(10)
O3 C15 C14 105.2(9)
C16 C15 C14 110.8(10)
O3 C15 H15 109.7
C16 C15 H15 109.7
C14 C15 H15 109.7
C11 C12 C13 119.4(12)
C11 C12 H12 120.3
C13 C12 H12 120.3
C15 C14 N1 112.5(9)
C15 C14 H14A 109.1
N1 C14 H14A 109.1
C15 C14 H14B 109.1
N1 C14 H14B 109.1
H14A C14 H14B 107.8
C11 C10 C9 118.7(12)
C11 C10 H10 120.6
C9 C10 H10 120.6
C15 C16 Cl3 115.8(9)
C15 C16 H16A 108.3
Cl3 C16 H16A 108.3
C15 C16 H16B 108.3
Cl3 C16 H16B 108.3
H16A C16 H16B 107.4
N1AC C1AC C2AC 174(4)
C1AC C2AC H2AA 109.5
C1AC C2AC H2AB 109.5
H2AA C2AC H2AB 109.5
C1AC C2AC H2AC 109.5
H2AA C2AC H2AC 109.5
H2AB C2AC H2AC 109.5
N2AC C3AC C4AC 177(4)
C3AC C4AC H4AA 109.5
C3AC C4AC H4AB 109.5
H4AA C4AC H4AB 109.5
C3AC C4AC H4AC 109.5
H4AA C4AC H4AC 109.5
H4AB C4AC H4AC 109.5
H1WA O1W H1WB 123.431(4)

loop_
_geom_bond_atom_site_label_1
_geom_bond_atom_site_label_2
_geom_bond_distance
Fe1 O2 1.866(8)
Fe1 O3 2.175(8)
Fe1 N2 2.189(9)
Fe1 N1 2.218(9)
Fe1 Cl2 2.299(3)
Fe1 Cl1 2.310(4)
O2 C1 1.354(13)
O3 C15 1.445(14)
O3 H3 0.8519
N1 C8 1.493(13)
N1 C7 1.499(14)
N1 C14 1.529(14)
N2 C13 1.337(14)
N2 C9 1.348(14)
C6 C5 1.408(15)
C6 C1 1.423(14)
C6 C7 1.463(15)
C7 H7A 0.97
C7 H7B 0.97
C5 C4 1.358(17)
C5 H5 0.93
C3 C4 1.372(17)
C3 C2 1.379(16)
C3 H3A 0.93
C1 C2 1.409(16)
C11 C12 1.375(18)
C11 C10 1.377(17)
C11 H11 0.93
C9 C10 1.403(15)
C9 C8 1.505(15)
C8 H8A 0.97
C8 H8B 0.97
C4 H4 0.93
C2 H2 0.93
C13 C12 1.391(16)
C13 H13 0.93
C15 C16 1.495(16)
C15 C14 1.522(17)
C15 H15 0.98
C12 H12 0.93
C14 H14A 0.97
C14 H14B 0.97
C10 H10 0.93
Cl3 C16 1.728(14)
C16 H16A 0.97
C16 H16B 0.97
N1AC C1AC 1.14(4)
C1AC C2AC 1.55(5)
C2AC H2AA 0.96
C2AC H2AB 0.96
C2AC H2AC 0.96
N2AC C3AC 1.14(4)
C3AC C4AC 1.37(5)
C4AC H4AA 0.96
C4AC H4AB 0.96
C4AC H4AC 0.96
O1W H1WA 0.82999(5)
O1W H1WB 0.87990(5)

loop_
_geom_hbond_atom_site_label_D
_geom_hbond_atom_site_label_H
_geom_hbond_atom_site_label_A
_geom_hbond_distance_DH
_geom_hbond_distance_HA
_geom_hbond_distance_DA
_geom_hbond_angle_DHA
O1W H1WB N1AC 0.87990(10) 1.79(4) 2.59(4) 150.6(10)
O1W H1WA Cl2 0.83 2.482(3) 3.292(3) 165.39(7)
O1W H1WB N1AC 0.87990(10) 1.79(4) 2.59(4) 150.6(10)

loop_
_geom_torsion_atom_site_label_1
_geom_torsion_atom_site_label_2
_geom_torsion_atom_site_label_3
_geom_torsion_atom_site_label_4
_geom_torsion
O3 Fe1 O2 C1 62.9(11)
N2 Fe1 O2 C1 4(2)
N1 Fe1 O2 C1 -12.6(11)
Cl2 Fe1 O2 C1 150.7(10)
Cl1 Fe1 O2 C1 -107.0(10)
C5 C6 C7 N1 126.8(11)
C1 C6 C7 N1 -49.1(14)
C8 N1 C7 C6 -177.9(9)
C14 N1 C7 C6 -57.6(11)
Fe1 N1 C7 C6 65.3(10)
C1 C6 C5 C4 -1.8(17)
C7 C6 C5 C4 -177.9(11)
Fe1 O2 C1 C2 -148.3(9)
Fe1 O2 C1 C6 35.1(16)
C5 C6 C1 O2 179.3(10)
C7 C6 C1 O2 -4.5(16)
C5 C6 C1 C2 2.8(16)
C7 C6 C1 C2 179.0(11)
C13 N2 C9 C10 0.9(17)
Fe1 N2 C9 C10 -178.2(9)
C13 N2 C9 C8 178.3(10)
Fe1 N2 C9 C8 -0.8(13)
C7 N1 C8 C9 -160.5(9)
C14 N1 C8 C9 80.1(11)
Fe1 N1 C8 C9 -42.0(11)
N2 C9 C8 N1 29.7(14)
C10 C9 C8 N1 -152.9(11)
C6 C5 C4 C3 1.0(18)
C2 C3 C4 C5 -1.2(18)
C4 C3 C2 C1 2.3(18)
O2 C1 C2 C3 -179.7(11)
C6 C1 C2 C3 -3.1(17)
C9 N2 C13 C12 1.0(17)
Fe1 N2 C13 C12 -179.9(9)
Fe1 O3 C15 C16 161.7(8)
Fe1 O3 C15 C14 41.4(11)
C10 C11 C12 C13 2(2)
N2 C13 C12 C11 -2.6(19)
O3 C15 C14 N1 -43.0(12)
C16 C15 C14 N1 -163.9(9)
C8 N1 C14 C15 -91.5(11)
C7 N1 C14 C15 148.8(9)
Fe1 N1 C14 C15 27.5(11)
C12 C11 C10 C9 0(2)
N2 C9 C10 C11 -1.2(19)
C8 C9 C10 C11 -178.5(12)
O3 C15 C16 Cl3 -49.4(14)
C14 C15 C16 Cl3 67.6(13)
